data_2225012
loop_
_publ_author_name
'Wang, Hao'
'Li, Xiao-Fei'
'Song, Wen-Dong'
'Ma, Xiao-Tian'
'Liu, Juan-Hua'

_publ_section_title
Poly[diaqua(\m~3~-1<i>H</i>-benzimidazole-5,6-dicarboxylato-\k^4^<i>N</i>^3^:<i>O</i>^5^,<i>O</i>^6^:<i>O</i>^6'^)magnesium(II)]
_journal_coeditor_code HY2269
_journal_issue 2
_journal_name_full 'Acta Crystallographica Section E'
_journal_page_first m151
_journal_paper_doi 10.1107/S1600536810001029
_journal_volume 66
_journal_year 2010
_chemical_formula_iupac '[Mg (C9 H4 N2 O4) (H2 O)2]'
_chemical_formula_moiety 'C9 H8 Mg N2 O6'
_chemical_formula_sum 'C9 H8 Mg N2 O6'
_chemical_formula_weight 264.48
_chemical_name_systematic
;
Poly[diaqua(\m~3~-1<i>H</i>-benzimidazole-5,6-dicarboxylato-
\k^4^<i>N</i>^3^:<i>O</i>^5^,<i>O</i>^6^:<i>O</i>^6'^)magnesium(II)]
;
_space_group_IT_number 9
_symmetry_cell_setting monoclinic
_symmetry_space_group_name_Hall 'C -2yc'
_symmetry_space_group_name_H-M 'C 1 c 1'
_atom_sites_solution_hydrogens geom
_atom_sites_solution_primary direct
_atom_sites_solution_secondary difmap
_audit_creation_method SHELXL-97
_cell_angle_alpha 90.00
_cell_angle_beta 99.38(3)
_cell_angle_gamma 90.00
_cell_formula_units_Z 4
_cell_length_a 7.4793(15)
_cell_length_b 18.958(4)
_cell_length_c 7.3132(15)
_cell_measurement_reflns_used 4114
_cell_measurement_temperature 293(2)
_cell_measurement_theta_max 27.48
_cell_measurement_theta_min 3.55
_cell_volume 1023.1(4)
_computing_cell_refinement 'CrystalStructure (Rigaku/MSC, 2002)'
_computing_data_collection 'CrystalStructure (Rigaku/MSC, 2002)'
_computing_data_reduction 'CrystalStructure (Rigaku/MSC, 2002)'
_computing_molecular_graphics 'ORTEPII (Johnson, 1976) and DIAMOND (Brandenburg, 1999)'
_computing_publication_material 'SHELXL97 (Sheldrick, 2008)'
_computing_structure_refinement 'SHELXL97 (Sheldrick, 2008)'
_computing_structure_solution 'SHELXS97 (Sheldrick, 2008)'
_diffrn_ambient_temperature 293(2)
_diffrn_measured_fraction_theta_full 0.962
_diffrn_measured_fraction_theta_max 0.962
_diffrn_measurement_device_type 'Rigaku/MSC Mercury CCD'
_diffrn_measurement_method \w
_diffrn_radiation_monochromator graphite
_diffrn_radiation_source 'fine-focus sealed tube'
_diffrn_radiation_type MoK\a
_diffrn_radiation_wavelength 0.71073
_diffrn_reflns_av_R_equivalents 0.0312
_diffrn_reflns_av_sigmaI/netI 0.0295
_diffrn_reflns_limit_h_max 9
_diffrn_reflns_limit_h_min -9
_diffrn_reflns_limit_k_max 24
_diffrn_reflns_limit_k_min -24
_diffrn_reflns_limit_l_max 9
_diffrn_reflns_limit_l_min -8
_diffrn_reflns_number 4611
_diffrn_reflns_theta_full 27.49
_diffrn_reflns_theta_max 27.49
_diffrn_reflns_theta_min 3.55
_exptl_absorpt_coefficient_mu 0.198
_exptl_absorpt_correction_T_max 0.9596
_exptl_absorpt_correction_T_min 0.9429
_exptl_absorpt_correction_type multi-scan
_exptl_absorpt_process_details '(REQAB; Jacobson, 1998)'
_exptl_crystal_colour colourless
_exptl_crystal_density_diffrn 1.717
_exptl_crystal_density_method 'not measured'
_exptl_crystal_description block
_exptl_crystal_F_000 544
_exptl_crystal_size_max 0.30
_exptl_crystal_size_mid 0.25
_exptl_crystal_size_min 0.21
_refine_diff_density_max 0.383
_refine_diff_density_min -0.253
_refine_ls_extinction_method none
_refine_ls_goodness_of_fit_ref 1.055
_refine_ls_hydrogen_treatment constr
_refine_ls_matrix_type full
_refine_ls_number_parameters 163
_refine_ls_number_reflns 1143
_refine_ls_number_restraints 2
_refine_ls_restrained_S_all 1.054
_refine_ls_R_factor_all 0.0404
_refine_ls_R_factor_gt 0.0356
_refine_ls_shift/su_max 0.000
_refine_ls_shift/su_mean 0.000
_refine_ls_structure_factor_coef Fsqd
_refine_ls_weighting_details 'calc w=1/[\s^2^(Fo^2^)+(0.04P)^2^+2P] where P=(Fo^2^+2Fc^2^)/3'
_refine_ls_weighting_scheme calc
_refine_ls_wR_factor_gt 0.0887
_refine_ls_wR_factor_ref 0.0898
_reflns_number_gt 1096
_reflns_number_total 1143
_reflns_threshold_expression I>2\s(I)
_cod_data_source_file hy2269.cif
_cod_data_source_block I
_cod_depositor_comments
;
The following automatic conversions were performed:
'_symmetry_cell_setting' value 'Monoclinic' changed to 'monoclinic'
according to '/home/saulius/struct/CIF-dictionaries/cif_core.dic'
dictionary named 'cif_core.dic' version 2.4.1 from 2010-06-29.

Automatic conversion script
Id: cif_fix_enum 1527 2010-12-29 10:47:43Z saulius 

The following automatic conversions were performed:

'_symmetry_cell_setting' value 'Monoclinic' changed to 'monoclinic'
according to /home/saulius/struct/CIF-dictionaries/cif_core.dic
dictionary named 'cif_core.dic' version 2.4.1 from 2010-06-29.

Automatic conversion script
Id: cif_fix_values 1715 2011-07-08 13:25:40Z adriana 
;
_cod_original_sg_symbol_H-M 'C c'
_cod_database_code 2225012
_cod_database_fobs_code 2225012

loop_
_symmetry_equiv_pos_as_xyz
'x, y, z'
'x, -y, z+1/2'
'x+1/2, y+1/2, z'
'x+1/2, -y+1/2, z+1/2'

loop_
_atom_site_type_symbol
_atom_site_label
_atom_site_fract_x
_atom_site_fract_y
_atom_site_fract_z
_atom_site_U_iso_or_equiv
_atom_site_adp_type
_atom_site_calc_flag
_atom_site_refinement_flags
_atom_site_occupancy
_atom_site_disorder_assembly
_atom_site_disorder_group
Mg Mg1 0.27807(16) 0.68928(5) 0.63241(16) 0.0172(3) Uani d . 1 . .
O O1 0.4349(4) 0.37147(14) 0.9888(4) 0.0234(5) Uani d . 1 . .
O O2 0.5047(4) 0.37926(16) 0.7087(4) 0.0317(7) Uani d . 1 . .
O O3 0.1320(4) 0.28489(12) 0.8699(4) 0.0237(6) Uani d . 1 . .
O O4 -0.0733(4) 0.28304(12) 0.6132(3) 0.0236(6) Uani d . 1 . .
N N1 0.0678(5) 0.61142(15) 0.6633(5) 0.0214(6) Uani d . 1 . .
N N3 -0.2035(5) 0.56134(16) 0.6122(5) 0.0271(7) Uani d . 1 . .
H H3 -0.3196 0.5577 0.5874 0.033 Uiso calc R 1 . .
C C1 0.0380(5) 0.31481(16) 0.7326(5) 0.0173(6) Uani d . 1 . .
C C2 0.0549(5) 0.39389(16) 0.7123(5) 0.0182(7) Uani d . 1 . .
C C3 -0.1002(5) 0.43318(18) 0.6560(5) 0.0223(7) Uani d . 1 . .
H H2 -0.2127 0.4116 0.6240 0.027 Uiso calc R 1 . .
C C4 -0.0816(5) 0.50629(18) 0.6490(5) 0.0206(7) Uani d . 1 . .
C C5 0.0876(5) 0.53907(17) 0.6828(5) 0.0184(7) Uani d . 1 . .
C C6 0.2438(5) 0.49930(18) 0.7332(5) 0.0185(7) Uani d . 1 . .
H H1 0.3574 0.5206 0.7531 0.022 Uiso calc R 1 . .
C C7 0.2259(4) 0.42738(16) 0.7529(4) 0.0154(6) Uani d . 1 . .
C C8 0.3985(5) 0.38839(17) 0.8204(5) 0.0173(7) Uani d . 1 . .
C C9 -0.1073(6) 0.62155(18) 0.6224(6) 0.0262(8) Uani d . 1 . .
H H9 -0.1599 0.6659 0.6023 0.031 Uiso calc R 1 . .
O O1W 0.4663(4) 0.65596(14) 0.8537(4) 0.0289(6) Uani d . 1 . .
H H1W 0.4573 0.6408 0.9598 0.043 Uiso d R 1 . .
H H2W 0.5355 0.6911 0.8601 0.043 Uiso d R 1 . .
O O2W 0.1388(5) 0.75021(15) 0.7982(5) 0.0374(8) Uani d . 1 . .
H H3W 0.0660 0.7342 0.8639 0.056 Uiso d R 1 . .
H H4W 0.1176 0.7927 0.7704 0.056 Uiso d R 1 . .

loop_
_atom_site_aniso_label
_atom_site_aniso_U_11
_atom_site_aniso_U_22
_atom_site_aniso_U_33
_atom_site_aniso_U_12
_atom_site_aniso_U_13
_atom_site_aniso_U_23
Mg1 0.0191(6) 0.0134(4) 0.0184(5) -0.0004(4) 0.0009(4) 0.0004(4)
O1 0.0186(13) 0.0310(13) 0.0202(12) 0.0004(10) 0.0019(11) 0.0074(10)
O2 0.0247(16) 0.0462(17) 0.0253(14) 0.0133(12) 0.0075(12) 0.0005(12)
O3 0.0274(14) 0.0165(11) 0.0235(12) -0.0008(10) -0.0074(11) 0.0006(9)
O4 0.0281(15) 0.0195(12) 0.0203(13) -0.0067(10) -0.0045(11) 0.0014(9)
N1 0.0215(16) 0.0167(13) 0.0265(15) 0.0018(11) 0.0058(12) 0.0039(11)
N3 0.0147(16) 0.0249(14) 0.0400(19) 0.0032(12) -0.0009(14) 0.0065(13)
C1 0.0195(17) 0.0151(13) 0.0175(16) -0.0016(12) 0.0043(14) -0.0002(11)
C2 0.0197(18) 0.0150(14) 0.0192(16) -0.0024(12) 0.0008(14) 0.0015(12)
C3 0.0184(18) 0.0204(16) 0.0274(19) -0.0040(13) 0.0011(15) 0.0023(13)
C4 0.0151(19) 0.0216(16) 0.0244(18) 0.0023(12) 0.0011(14) 0.0045(13)
C5 0.0191(17) 0.0160(14) 0.0203(16) -0.0019(12) 0.0035(14) 0.0016(12)
C6 0.0129(16) 0.0198(15) 0.0224(17) -0.0022(11) 0.0018(14) 0.0008(12)
C7 0.0151(16) 0.0178(14) 0.0134(14) 0.0002(12) 0.0027(13) -0.0002(11)
C8 0.0154(17) 0.0154(14) 0.0204(17) -0.0024(11) 0.0007(14) -0.0011(11)
C9 0.024(2) 0.0208(16) 0.034(2) 0.0068(14) 0.0050(17) 0.0067(14)
O1W 0.0340(15) 0.0271(13) 0.0225(12) -0.0071(11) -0.0043(12) 0.0052(10)
O2W 0.0486(19) 0.0219(12) 0.0476(19) 0.0063(12) 0.0251(16) -0.0022(12)

loop_
_atom_type_symbol
_atom_type_description
_atom_type_scat_dispersion_real
_atom_type_scat_dispersion_imag
_atom_type_scat_source
C C 0.0033 0.0016 'International Tables Vol C Tables 4.2.6.8 and 6.1.1.4'
H H 0.0000 0.0000 'International Tables Vol C Tables 4.2.6.8 and 6.1.1.4'
Mg Mg 0.0486 0.0363 'International Tables Vol C Tables 4.2.6.8 and 6.1.1.4'
N N 0.0061 0.0033 'International Tables Vol C Tables 4.2.6.8 and 6.1.1.4'
O O 0.0106 0.0060 'International Tables Vol C Tables 4.2.6.8 and 6.1.1.4'

loop_
_geom_angle_atom_site_label_1
_geom_angle_atom_site_label_2
_geom_angle_atom_site_label_3
_geom_angle_site_symmetry_1
_geom_angle_site_symmetry_3
_geom_angle
_geom_angle_publ_flag
O1 Mg1 O1W 2_564 . 81.69(12) ?
O1 Mg1 O2W 2_564 . 174.71(15) ?
O1W Mg1 O2W . . 93.18(14) ?
O1 Mg1 O3 2_564 2_564 85.34(12) ?
O1W Mg1 O3 . 2_564 166.51(13) ?
O2W Mg1 O3 . 2_564 99.68(13) ?
O1 Mg1 O4 2_564 3 95.02(12) ?
O1W Mg1 O4 . 3 90.61(11) ?
O2W Mg1 O4 . 3 83.68(12) ?
O3 Mg1 O4 2_564 3 86.80(11) ?
O1 Mg1 N1 2_564 . 98.87(12) ?
O1W Mg1 N1 . . 97.00(12) ?
O2W Mg1 N1 . . 82.98(13) ?
O3 Mg1 N1 2_564 . 88.65(12) ?
O4 Mg1 N1 3 . 164.98(12) ?
C8 O1 Mg1 . 2_565 126.4(2) ?
C1 O3 Mg1 . 2_565 139.4(2) ?
C1 O4 Mg1 . 3_445 130.8(2) ?
C9 N1 C5 . . 104.8(3) ?
C9 N1 Mg1 . . 125.8(2) ?
C5 N1 Mg1 . . 127.6(3) ?
C9 N3 C4 . . 107.4(3) ?
C9 N3 H3 . . 126.3 ?
C4 N3 H3 . . 126.3 ?
O4 C1 O3 . . 123.8(3) ?
O4 C1 C2 . . 117.6(3) ?
O3 C1 C2 . . 118.6(3) ?
C3 C2 C7 . . 120.4(3) ?
C3 C2 C1 . . 118.9(3) ?
C7 C2 C1 . . 120.7(3) ?
C2 C3 C4 . . 117.5(3) ?
C2 C3 H2 . . 121.2 ?
C4 C3 H2 . . 121.3 ?
N3 C4 C3 . . 133.6(3) ?
N3 C4 C5 . . 104.4(3) ?
C3 C4 C5 . . 122.0(3) ?
N1 C5 C6 . . 129.5(3) ?
N1 C5 C4 . . 110.1(3) ?
C6 C5 C4 . . 120.3(3) ?
C7 C6 C5 . . 118.2(3) ?
C7 C6 H1 . . 120.9 ?
C5 C6 H1 . . 120.9 ?
C6 C7 C2 . . 121.4(3) ?
C6 C7 C8 . . 115.4(3) ?
C2 C7 C8 . . 123.2(3) ?
O2 C8 O1 . . 123.3(3) ?
O2 C8 C7 . . 117.5(3) ?
O1 C8 C7 . . 119.0(3) ?
N1 C9 N3 . . 113.2(3) ?
N1 C9 H9 . . 123.4 ?
N3 C9 H9 . . 123.4 ?
Mg1 O1W H1W . . 133.0 ?
Mg1 O1W H2W . . 97.9 ?
H1W O1W H2W . . 111.1 ?
Mg1 O2W H3W . . 124.6 ?
Mg1 O2W H4W . . 119.1 ?
H3W O2W H4W . . 111.8 ?

loop_
_geom_bond_atom_site_label_1
_geom_bond_atom_site_label_2
_geom_bond_site_symmetry_2
_geom_bond_distance
_geom_bond_publ_flag
Mg1 N1 . 2.195(3) y
Mg1 O1 2_564 2.051(3) y
Mg1 O3 2_564 2.106(3) y
Mg1 O4 3 2.113(3) y
Mg1 O1W . 2.063(3) y
Mg1 O2W . 2.074(3) y
O1 C8 . 1.259(4) ?
O2 C8 . 1.241(4) ?
O3 C1 . 1.263(4) ?
O4 C1 . 1.257(4) ?
N1 C9 . 1.310(5) ?
N1 C5 . 1.384(4) ?
N3 C9 . 1.345(5) ?
N3 C4 . 1.383(5) ?
N3 H3 . 0.8600 ?
C1 C2 . 1.514(4) ?
C2 C3 . 1.384(5) ?
C2 C7 . 1.416(5) ?
C3 C4 . 1.395(5) ?
C3 H2 . 0.9300 ?
C4 C5 . 1.395(5) ?
C5 C6 . 1.388(5) ?
C6 C7 . 1.380(5) ?
C6 H1 . 0.9300 ?
C7 C8 . 1.499(5) ?
C9 H9 . 0.9300 ?
O1W H1W . 0.8401 ?
O1W H2W . 0.8400 ?
O2W H3W . 0.8399 ?
O2W H4W . 0.8400 ?

loop_
_geom_hbond_atom_site_label_D
_geom_hbond_atom_site_label_H
_geom_hbond_atom_site_label_A
_geom_hbond_site_symmetry_A
_geom_hbond_distance_DH
_geom_hbond_distance_HA
_geom_hbond_distance_DA
_geom_hbond_angle_DHA
_geom_hbond_publ_flag
N3 H3 O1 2_464 0.86 2.29 2.992(4) 138.4 y
O1W H1W O2 2_565 0.84 1.84 2.651(4) 162.7 y
O1W H2W O3 3 0.84 1.92 2.734(4) 164.2 y
O2W H3W O4 2_565 0.84 2.27 3.068(4) 159.9 y
O2W H4W O2 3_455 0.84 1.87 2.685(4) 164.2 y
